data_4067090
loop_
_publ_author_name
'Mart\'inez-Espada, Noelia'
'Mena, Miguel'
'Mosquera, Marta E. G.'
'P\'erez-Redondo, Adri\'an'
'Y\'elamos, Carlos'

_publ_section_title
;
 Cyclopentadienyl and Alkynyl Copper(I) Derivatives with the
 [{Ti(\h5-C5Me5)(\m-NH)}3(\m3-N)] Metalloligand
;
_journal_issue 24
_journal_name_full Organometallics
_journal_page_first 6732
_journal_paper_doi 10.1021/om100824q
_journal_volume 29
_journal_year 2010
_chemical_compound_source 'synthesis as described'
_chemical_formula_moiety 'C35 H53 Cu N4 Ti3'
_chemical_formula_sum 'C35 H53 Cu N4 Ti3'
_chemical_formula_weight 737.05
_chemical_name_systematic
;
 ?
;
_space_group_IT_number 12
_symmetry_cell_setting monoclinic
_symmetry_Int_Tables_number 12
_symmetry_space_group_name_Hall '-C 2y'
_symmetry_space_group_name_H-M 'C 1 2/m 1'
_atom_sites_solution_hydrogens geom
_atom_sites_solution_primary direct
_atom_sites_solution_secondary difmap
_audit_conform_dict_location ftp://ftp.iucr.org/pub/cif_core.dic
_audit_conform_dict_name cif_core.dic
_audit_conform_dict_version 2.2
_audit_creation_date 2008-12-22T13:10:36-00:00
_audit_creation_method 'WinGX routine CIF_UPDATE'
_cell_angle_alpha 90
_cell_angle_beta 106.806(8)
_cell_angle_gamma 90
_cell_formula_units_Z 4
_cell_length_a 17.563(2)
_cell_length_b 18.771(3)
_cell_length_c 11.6089(11)
_cell_measurement_reflns_used 105
_cell_measurement_temperature 200(2)
_cell_measurement_theta_max 27
_cell_measurement_theta_min 3
_cell_measurement_wavelength 0.71073
_cell_volume 3663.7(8)
_computing_cell_refinement 'Dirax/lsq (Duisenberg & Schreurs, 1989-2000)'
_computing_data_collection 'Collect (Bruker AXS BV, 1997-2004)'
_computing_data_reduction 'EvalCCD (Duisenberg & Schreurs 1990-2000)'
_computing_molecular_graphics 'Ortep-3 for Windows (Farrugia, 1997)'
_computing_publication_material 'WinGX publication routines (Farrugia, 1999)'
_computing_structure_refinement 'SHELXL-97 (Sheldrick, 1997)'
_computing_structure_solution 'SHELXS-86 (Sheldrick, 1986)'
_diffrn_ambient_temperature 200(2)
_diffrn_detector 'CCD plate'
_diffrn_detector_area_resol_mean 9
_diffrn_measured_fraction_theta_full 0.996
_diffrn_measured_fraction_theta_max 0.996
_diffrn_measurement_device '95mm CCD camera on \k-goniostat'
_diffrn_measurement_device_type KappaCCD
_diffrn_measurement_method 'CCD rotation images, thick slices'
_diffrn_orient_matrix_type X=UH
_diffrn_orient_matrix_UB_11 0.01
_diffrn_orient_matrix_UB_12 0
_diffrn_orient_matrix_UB_13 0
_diffrn_orient_matrix_UB_21 0
_diffrn_orient_matrix_UB_22 0.01
_diffrn_orient_matrix_UB_23 0
_diffrn_orient_matrix_UB_31 0
_diffrn_orient_matrix_UB_32 0
_diffrn_orient_matrix_UB_33 0.01
_diffrn_radiation_monochromator graphite
_diffrn_radiation_probe x-ray
_diffrn_radiation_type MoK\a
_diffrn_radiation_wavelength 0.71073
_diffrn_reflns_av_R_equivalents 0.054
_diffrn_reflns_av_unetI/netI 0.0691
_diffrn_reflns_limit_h_max 21
_diffrn_reflns_limit_h_min -22
_diffrn_reflns_limit_k_max 24
_diffrn_reflns_limit_k_min -24
_diffrn_reflns_limit_l_max 15
_diffrn_reflns_limit_l_min 0
_diffrn_reflns_number 37452
_diffrn_reflns_reduction_process
;
 Scaled and merged with SORTAV
 R.H. Blessing, (1987) Cryst. Rev. 1, 3-58
 R.H. Blessing, (1989) J. Appl. Cryst. 22, 396-397
;
_diffrn_reflns_theta_full 27.53
_diffrn_reflns_theta_max 27.53
_diffrn_reflns_theta_min 3.25
_diffrn_source 'Enraf Nonius FR590'
_exptl_absorpt_coefficient_mu 1.231
_exptl_absorpt_correction_T_max 0.887
_exptl_absorpt_correction_T_min 0.818
_exptl_absorpt_correction_type multi-scan
_exptl_absorpt_process_details
;
 R.H. Blessing, Acta Cryst. (1995), A51, 33-38
;
_exptl_crystal_colour red
_exptl_crystal_density_diffrn 1.336
_exptl_crystal_density_method 'not measured'
_exptl_crystal_description prism
_exptl_crystal_F_000 1544
_exptl_crystal_size_max 0.14
_exptl_crystal_size_mid 0.13
_exptl_crystal_size_min 0.13
_refine_diff_density_max 1.226
_refine_diff_density_min -0.436
_refine_diff_density_rms 0.1
_refine_ls_extinction_method none
_refine_ls_goodness_of_fit_ref 1.056
_refine_ls_hydrogen_treatment mixed
_refine_ls_matrix_type full
_refine_ls_number_parameters 238
_refine_ls_number_reflns 4343
_refine_ls_number_restraints 0
_refine_ls_restrained_S_all 1.056
_refine_ls_R_factor_all 0.1068
_refine_ls_R_factor_gt 0.0624
_refine_ls_shift/su_max 0
_refine_ls_shift/su_mean 0
_refine_ls_structure_factor_coef Fsqd
_refine_ls_weighting_details 'calc w=1/[\s^2^(Fo^2^)+(0.0976P)^2^+1.3145P] where P=(Fo^2^+2Fc^2^)/3'
_refine_ls_weighting_scheme calc
_refine_ls_wR_factor_gt 0.1599
_refine_ls_wR_factor_ref 0.1794
_reflns_number_gt 2754
_reflns_number_total 4343
_reflns_threshold_expression >2sigma(I)
_cod_data_source_file om100824q_si_002.cif
_cod_data_source_block 4
_cod_original_cell_volume 3663.6(8)
_cod_original_sg_symbol_H-M 'C 2/m'
_cod_database_code 4067090

loop_
_symmetry_equiv_pos_as_xyz
'x, y, z'
'-x, y, -z'
'x+1/2, y+1/2, z'
'-x+1/2, y+1/2, -z'
'-x, -y, -z'
'x, -y, z'
'-x+1/2, -y+1/2, -z'
'x+1/2, -y+1/2, z'

loop_
_atom_site_label
_atom_site_type_symbol
_atom_site_fract_x
_atom_site_fract_y
_atom_site_fract_z
_atom_site_U_iso_or_equiv
_atom_site_adp_type
_atom_site_occupancy
_atom_site_symmetry_multiplicity
_atom_site_calc_flag
_atom_site_refinement_flags
_atom_site_disorder_group
C1 C 0.0791(3) 0.4649(4) -0.0972(6) 0.096(2) Uani 1 1 d . .
H1 H 0.0553 0.4357 -0.0529 0.115 Uiso 1 1 calc R .
C2 C 0.1217(6) 0.4421(5) -0.1764(8) 0.134(3) Uani 1 1 d . .
H2 H 0.1328 0.3953 -0.1923 0.161 Uiso 1 1 calc R .
C3 C 0.1427(6) 0.5 -0.2237(10) 0.113(5) Uani 1 2 d S .
H3 H 0.169 0.5 -0.2827 0.136 Uiso 1 2 calc SR .
C11 C 0.2270(3) 0.2969(2) 0.2780(4) 0.0546(12) Uani 1 1 d . .
C12 C 0.2759(3) 0.3192(2) 0.3915(4) 0.0555(12) Uani 1 1 d . .
C13 C 0.2288(4) 0.3579(2) 0.4505(5) 0.0629(14) Uani 1 1 d . .
C14 C 0.1490(3) 0.3576(3) 0.3718(6) 0.0701(16) Uani 1 1 d . .
C15 C 0.1489(3) 0.3199(3) 0.2664(5) 0.0653(14) Uani 1 1 d . .
C16 C 0.2545(4) 0.2522(2) 0.1876(6) 0.0788(17) Uani 1 1 d . .
H16A H 0.3082 0.2647 0.1916 0.118 Uiso 1 1 calc R .
H16B H 0.2205 0.2611 0.1079 0.118 Uiso 1 1 calc R .
H16C H 0.2522 0.2026 0.2065 0.118 Uiso 1 1 calc R .
C17 C 0.3637(3) 0.3045(3) 0.4428(6) 0.0788(17) Uani 1 1 d . .
H17A H 0.3717 0.2699 0.5061 0.118 Uiso 1 1 calc R .
H17B H 0.3908 0.3478 0.4745 0.118 Uiso 1 1 calc R .
H17C H 0.3844 0.2865 0.3806 0.118 Uiso 1 1 calc R .
C18 C 0.2584(5) 0.3894(4) 0.5759(5) 0.105(3) Uani 1 1 d . .
H18A H 0.3071 0.3664 0.6192 0.158 Uiso 1 1 calc R .
H18B H 0.2192 0.3823 0.6177 0.158 Uiso 1 1 calc R .
H18C H 0.2678 0.4395 0.5702 0.158 Uiso 1 1 calc R .
C19 C 0.0763(5) 0.3883(4) 0.4027(9) 0.125(3) Uani 1 1 d . .
H19A H 0.046 0.417 0.337 0.187 Uiso 1 1 calc R .
H19B H 0.0937 0.4171 0.4739 0.187 Uiso 1 1 calc R .
H19C H 0.0438 0.35 0.4165 0.187 Uiso 1 1 calc R .
C20 C 0.0779(4) 0.3076(3) 0.1589(8) 0.111(3) Uani 1 1 d . .
H20A H 0.0847 0.3333 0.0911 0.167 Uiso 1 1 calc R .
H20B H 0.0307 0.3239 0.1765 0.167 Uiso 1 1 calc R .
H20C H 0.0731 0.2576 0.1404 0.167 Uiso 1 1 calc R .
C21 C 0.4748(6) 0.5 0.2271(10) 0.054(3) Uani 0.755(13) 2 d SP 1
C22 C 0.4496(5) 0.4397(4) 0.1593(12) 0.061(3) Uani 0.755(13) 1 d P 1
C23 C 0.4057(5) 0.4619(5) 0.0401(9) 0.061(3) Uani 0.755(13) 1 d P 1
C24 C 0.5237(7) 0.5 0.3603(12) 0.165(12) Uani 0.755(13) 2 d SP 1
H24A H 0.5735 0.5238 0.369 0.247 Uiso 0.377(6) 1 calc PR 1
H24B H 0.5335 0.4518 0.3882 0.247 Uiso 0.377(6) 1 calc PR 1
H24C H 0.4947 0.5245 0.4069 0.247 Uiso 0.377(6) 1 calc PR 1
C25 C 0.4685(7) 0.3656(6) 0.2040(18) 0.177(10) Uani 0.755(13) 1 d P 1
H25A H 0.521 0.3533 0.2015 0.265 Uiso 0.755(13) 1 calc PR 1
H25B H 0.4307 0.3333 0.154 0.265 Uiso 0.755(13) 1 calc PR 1
H25C H 0.4659 0.3623 0.2853 0.265 Uiso 0.755(13) 1 calc PR 1
C26 C 0.3712(8) 0.4159(7) -0.0667(11) 0.138(5) Uiso 0.755(13) 1 d P 1
H26A H 0.4025 0.4203 -0.1219 0.207 Uiso 0.755(13) 1 calc PR 1
H26B H 0.3176 0.4306 -0.1056 0.207 Uiso 0.755(13) 1 calc PR 1
H26C H 0.3714 0.3672 -0.0414 0.207 Uiso 0.755(13) 1 calc PR 1
C21' C 0.464(2) 0.4665(19) 0.201(4) 0.055(9) Uiso 0.245(13) 1 d P 2
C22' C 0.4259(18) 0.4400(19) 0.092(3) 0.046(8) Uiso 0.245(13) 1 d P 2
C23' C 0.403(2) 0.5 0.026(4) 0.043(10) Uiso 0.245(13) 2 d SP 2
C24' C 0.507(3) 0.431(2) 0.319(4) 0.130(14) Uiso 0.245(13) 1 d P 2
H24D H 0.5593 0.4514 0.3487 0.195 Uiso 0.245(13) 1 calc PR 2
H24E H 0.5111 0.3811 0.3064 0.195 Uiso 0.245(13) 1 calc PR 2
H24F H 0.478 0.4393 0.3761 0.195 Uiso 0.245(13) 1 calc PR 2
C25' C 0.423(2) 0.3556(16) 0.079(3) 0.103(11) Uiso 0.245(13) 1 d P 2
H25D H 0.3741 0.3419 0.0204 0.155 Uiso 0.245(13) 1 calc PR 2
H25E H 0.4249 0.3344 0.1552 0.155 Uiso 0.245(13) 1 calc PR 2
H25F H 0.4671 0.3395 0.0535 0.155 Uiso 0.245(13) 1 calc PR 2
C26' C 0.351(2) 0.5 -0.118(4) 0.096(13) Uiso 0.245(13) 2 d SP 2
H26D H 0.3415 0.4518 -0.1459 0.143 Uiso 0.123(6) 1 calc PR 2
H26E H 0.3793 0.5251 -0.164 0.143 Uiso 0.123(6) 1 calc PR 2
H26F H 0.3005 0.5231 -0.1263 0.143 Uiso 0.123(6) 1 calc PR 2
Cu1 Cu 0.17392(4) 0.5 0.07055(7) 0.0511(3) Uani 1 2 d S .
N1 N 0.3086(2) 0.5 0.3275(4) 0.0334(9) Uani 1 2 d S .
N11 N 0.1504(3) 0.5 0.2429(4) 0.0421(11) Uani 1 2 d S .
N12 N 0.2621(2) 0.41918(19) 0.1315(3) 0.0434(8) Uani 1 1 d . .
Ti1 Ti 0.23038(4) 0.42436(3) 0.27956(6) 0.0372(2) Uani 1 1 d . .
Ti2 Ti 0.33428(5) 0.5 0.17586(9) 0.0324(3) Uani 1 2 d S .
H11' H 0.106(3) 0.5 0.245(4) 0.020(13) Uiso 1 2 d S .
H12' H 0.262(3) 0.386(3) 0.087(5) 0.065(16) Uiso 1 1 d . .

loop_
_atom_site_aniso_label
_atom_site_aniso_U_11
_atom_site_aniso_U_22
_atom_site_aniso_U_33
_atom_site_aniso_U_23
_atom_site_aniso_U_13
_atom_site_aniso_U_12
C1 0.064(3) 0.150(7) 0.073(4) 0.010(4) 0.021(3) -0.016(4)
C2 0.124(7) 0.150(9) 0.114(7) -0.045(6) 0.013(6) 0.020(6)
C3 0.066(6) 0.210(16) 0.067(7) 0 0.026(5) 0
C11 0.078(3) 0.028(2) 0.062(3) 0.0034(19) 0.026(2) -0.013(2)
C12 0.072(3) 0.035(2) 0.065(3) 0.014(2) 0.028(2) -0.005(2)
C13 0.102(4) 0.039(2) 0.061(3) 0.012(2) 0.044(3) -0.006(2)
C14 0.083(4) 0.049(3) 0.099(4) 0.020(3) 0.060(4) -0.006(3)
C15 0.065(3) 0.042(2) 0.091(4) 0.005(3) 0.025(3) -0.021(2)
C16 0.122(5) 0.029(2) 0.091(4) -0.006(2) 0.040(4) -0.006(3)
C17 0.085(4) 0.057(3) 0.090(4) 0.025(3) 0.019(3) 0.001(3)
C18 0.201(8) 0.071(4) 0.058(4) 0.004(3) 0.060(4) -0.018(5)
C19 0.138(6) 0.087(5) 0.205(9) 0.045(5) 0.137(7) 0.016(4)
C20 0.083(4) 0.068(4) 0.162(7) 0.003(4) 0.001(5) -0.039(3)
C21 0.034(5) 0.082(11) 0.047(7) 0 0.013(4) 0
C22 0.052(5) 0.046(5) 0.104(10) 0.021(6) 0.053(7) 0.021(4)
C23 0.042(4) 0.086(9) 0.067(7) -0.043(8) 0.036(4) -0.020(6)
C24 0.039(6) 0.38(4) 0.066(9) 0 0.007(6) 0
C25 0.115(9) 0.082(7) 0.39(3) 0.113(12) 0.163(14) 0.065(7)
Cu1 0.0457(4) 0.0676(5) 0.0405(4) 0 0.0130(3) 0
N1 0.038(2) 0.031(2) 0.032(2) 0 0.0099(19) 0
N11 0.041(3) 0.046(3) 0.045(3) 0 0.022(2) 0
N12 0.054(2) 0.0359(18) 0.048(2) -0.0121(16) 0.0269(17) -0.0068(15)
Ti1 0.0482(4) 0.0262(3) 0.0431(4) 0.0002(3) 0.0224(3) -0.0051(3)
Ti2 0.0370(5) 0.0257(4) 0.0385(5) 0 0.0172(4) 0

loop_
_atom_type_symbol
_atom_type_description
_atom_type_scat_dispersion_real
_atom_type_scat_dispersion_imag
_atom_type_scat_source
C C 0.0033 0.0016 'International Tables Vol C Tables 4.2.6.8 and 6.1.1.4'
H H 0 0 'International Tables Vol C Tables 4.2.6.8 and 6.1.1.4'
Cu Cu 0.3201 1.2651 'International Tables Vol C Tables 4.2.6.8 and 6.1.1.4'
N N 0.0061 0.0033 'International Tables Vol C Tables 4.2.6.8 and 6.1.1.4'
Ti Ti 0.2776 0.4457 'International Tables Vol C Tables 4.2.6.8 and 6.1.1.4'

loop_
_exptl_crystal_face_index_h
_exptl_crystal_face_index_k
_exptl_crystal_face_index_l
_exptl_crystal_face_perp_dist
17 -20 -19 0.066
-11 15 12 0.03
-2 -11 3 0.129
3 9 -4 0.106
16 5 -1 0.065
2 -4 3 0.062
-5 -1 0 0.105
-1 6 -4 0.119

loop_
_geom_angle_atom_site_label_1
_geom_angle_atom_site_label_2
_geom_angle_atom_site_label_3
_geom_angle
_geom_angle_site_symmetry_1
_geom_angle_site_symmetry_3
C1 C1 C2 107.6(6) 6_565 .
C1 C1 Cu1 73.08(18) 6_565 .
C2 C1 Cu1 104.6(5) . .
C3 C2 C1 106.7(9) . .
C2 C3 C2 111.1(11) 6_565 .
C15 C11 C12 108.2(4) . .
C15 C11 C16 126.6(5) . .
C12 C11 C16 125.1(5) . .
C15 C11 Ti1 73.5(3) . .
C12 C11 Ti1 71.9(2) . .
C16 C11 Ti1 122.9(3) . .
C11 C12 C13 108.6(5) . .
C11 C12 C17 126.3(5) . .
C13 C12 C17 125.1(5) . .
C11 C12 Ti1 73.6(2) . .
C13 C12 Ti1 71.7(3) . .
C17 C12 Ti1 120.9(3) . .
C12 C13 C14 106.9(5) . .
C12 C13 C18 125.3(6) . .
C14 C13 C18 127.8(5) . .
C12 C13 Ti1 73.3(2) . .
C14 C13 Ti1 73.3(3) . .
C18 C13 Ti1 121.3(3) . .
C15 C14 C13 108.0(5) . .
C15 C14 C19 126.7(6) . .
C13 C14 C19 125.2(6) . .
C15 C14 Ti1 74.0(3) . .
C13 C14 Ti1 71.4(3) . .
C19 C14 Ti1 123.9(4) . .
C11 C15 C14 108.3(5) . .
C11 C15 C20 125.6(6) . .
C14 C15 C20 126.1(6) . .
C11 C15 Ti1 72.4(2) . .
C14 C15 Ti1 71.6(3) . .
C20 C15 Ti1 120.8(4) . .
C22 C21 C22 110.6(10) . 6_565
C22 C21 C24 124.7(5) . .
C22 C21 C24 124.7(5) 6_565 .
C22 C21 Ti2 73.5(4) . .
C22 C21 Ti2 73.5(4) 6_565 .
C24 C21 Ti2 119.5(7) . .
C21 C22 C23 107.9(6) . .
C21 C22 C25 124.5(13) . .
C23 C22 C25 127.5(13) . .
C21 C22 Ti2 72.7(4) . .
C23 C22 Ti2 73.0(4) . .
C25 C22 Ti2 121.8(5) . .
C23 C23 C22 106.8(6) 6_565 .
C23 C23 C26 125.5(7) 6_565 .
C22 C23 C26 127.6(10) . .
C23 C23 Ti2 72.6(2) 6_565 .
C22 C23 Ti2 71.9(4) . .
C26 C23 Ti2 124.0(6) . .
C21' C21' C22' 112(2) 6_565 .
C21' C21' C24' 115.9(19) 6_565 .
C22' C21' C24' 132(3) . .
C21' C21' Ti2 74.1(8) 6_565 .
C22' C21' Ti2 77(2) . .
C24' C21' Ti2 117(3) . .
C21' C22' C23' 102(3) . .
C21' C22' C25' 117(3) . .
C23' C22' C25' 141(3) . .
C21' C22' Ti2 70(2) . .
C23' C22' Ti2 74(2) . .
C25' C22' Ti2 120(2) . .
C22' C23' C22' 112(4) 6_565 .
C22' C23' C26' 124.0(18) 6_565 .
C22' C23' C26' 124.0(18) . .
C22' C23' Ti2 73(2) 6_565 .
C22' C23' Ti2 73(2) . .
C26' C23' Ti2 119(3) . .
N12 Cu1 N12 90.45(18) 6_565 .
N12 Cu1 N11 90.45(14) 6_565 .
N12 Cu1 N11 90.45(14) . .
N12 Cu1 C1 140.70(19) 6_565 .
N12 Cu1 C1 111.1(2) . .
N11 Cu1 C1 120.5(2) . .
N12 Cu1 C1 111.1(2) 6_565 6_565
N12 Cu1 C1 140.70(19) . 6_565
N11 Cu1 C1 120.5(2) . 6_565
C1 Cu1 C1 33.8(4) . 6_565
N12 Cu1 Ti2 45.24(9) 6_565 .
N12 Cu1 Ti2 45.24(9) . .
N11 Cu1 Ti2 91.96(14) . .
C1 Cu1 Ti2 142.49(17) . .
C1 Cu1 Ti2 142.49(17) 6_565 .
N12 Cu1 Ti1 45.28(10) 6_565 6_565
N12 Cu1 Ti1 91.88(10) . 6_565
N11 Cu1 Ti1 45.20(10) . 6_565
C1 Cu1 Ti1 154.32(18) . 6_565
C1 Cu1 Ti1 126.82(17) 6_565 6_565
Ti2 Cu1 Ti1 62.63(3) . 6_565
N12 Cu1 Ti1 91.88(10) 6_565 .
N12 Cu1 Ti1 45.28(9) . .
N11 Cu1 Ti1 45.20(10) . .
C1 Cu1 Ti1 126.82(17) . .
C1 Cu1 Ti1 154.32(18) 6_565 .
Ti2 Cu1 Ti1 62.63(3) . .
Ti1 Cu1 Ti1 62.48(3) 6_565 .
Ti2 N1 Ti1 94.06(16) . .
Ti2 N1 Ti1 94.06(16) . 6_565
Ti1 N1 Ti1 93.97(18) . 6_565
Ti1 N11 Ti1 93.1(2) 6_565 .
Ti1 N11 Cu1 83.33(16) 6_565 .
Ti1 N11 Cu1 83.33(16) . .
Ti2 N12 Ti1 93.31(15) . .
Ti2 N12 Cu1 83.61(14) . .
Ti1 N12 Cu1 83.82(13) . .
N1 Ti1 N11 86.31(14) . .
N1 Ti1 N12 86.01(16) . .
N11 Ti1 N12 102.34(18) . .
N1 Ti1 C13 109.04(19) . .
N11 Ti1 C13 112.72(19) . .
N12 Ti1 C13 142.28(17) . .
N1 Ti1 C12 110.67(15) . .
N11 Ti1 C12 146.20(18) . .
N12 Ti1 C12 107.66(16) . .
C13 Ti1 C12 34.94(17) . .
N1 Ti1 C14 136.4(2) . .
N11 Ti1 C14 89.60(18) . .
N12 Ti1 C14 136.97(18) . .
C13 Ti1 C14 35.3(2) . .
C12 Ti1 C14 57.72(18) . .
N1 Ti1 C11 138.35(16) . .
N11 Ti1 C11 135.18(17) . .
N12 Ti1 C11 87.51(16) . .
C13 Ti1 C11 57.95(17) . .
C12 Ti1 C11 34.49(16) . .
C14 Ti1 C11 57.27(18) . .
N1 Ti1 C15 166.53(18) . .
N11 Ti1 C15 101.61(17) . .
N12 Ti1 C15 102.66(18) . .
C13 Ti1 C15 57.93(19) . .
C12 Ti1 C15 57.09(17) . .
C14 Ti1 C15 34.37(19) . .
C11 Ti1 C15 34.08(17) . .
N1 Ti1 Cu1 85.39(11) . .
N11 Ti1 Cu1 51.47(14) . .
N12 Ti1 Cu1 50.90(11) . .
C13 Ti1 Cu1 159.02(15) . .
C12 Ti1 Cu1 153.59(13) . .
C14 Ti1 Cu1 124.19(16) . .
C11 Ti1 Cu1 120.66(12) . .
C15 Ti1 Cu1 108.07(14) . .
N1 Ti1 Ti1 43.02(9) . 6_565
N11 Ti1 Ti1 43.45(11) . 6_565
N12 Ti1 Ti1 92.85(10) . 6_565
C13 Ti1 Ti1 122.06(12) . 6_565
C12 Ti1 Ti1 146.34(12) . 6_565
C14 Ti1 Ti1 121.82(13) . 6_565
C11 Ti1 Ti1 178.63(12) . 6_565
C15 Ti1 Ti1 144.58(13) . 6_565
Cu1 Ti1 Ti1 58.760(17) . 6_565
N1 Ti1 Ti2 42.93(13) . .
N11 Ti1 Ti2 93.08(12) . .
N12 Ti1 Ti2 43.23(10) . .
C13 Ti1 Ti2 142.09(15) . .
C12 Ti1 Ti2 119.47(12) . .
C14 Ti1 Ti2 177.14(15) . .
C11 Ti1 Ti2 120.96(12) . .
C15 Ti1 Ti2 145.47(15) . .
Cu1 Ti1 Ti2 58.50(3) . .
Ti1 Ti1 Ti2 60.002(17) 6_565 .
N1 Ti2 N12 86.32(13) . 6_565
N1 Ti2 N12 86.32(13) . .
N12 Ti2 N12 102.3(2) 6_565 .
N1 Ti2 C21' 111.5(11) . .
N12 Ti2 C21' 142.3(10) 6_565 .
N12 Ti2 C21' 111.4(8) . .
N1 Ti2 C21' 111.5(11) . 6_565
N12 Ti2 C21' 111.4(8) 6_565 6_565
N12 Ti2 C21' 142.3(10) . 6_565
C21' Ti2 C21' 31.8(16) . 6_565
N1 Ti2 C21 105.7(3) . .
N12 Ti2 C21 128.19(11) 6_565 .
N12 Ti2 C21 128.19(11) . .
C21' Ti2 C21 17.2(7) . .
C21' Ti2 C21 17.2(7) 6_565 .
N1 Ti2 C22 120.0(3) . .
N12 Ti2 C22 148.7(2) 6_565 .
N12 Ti2 C22 96.5(3) . .
C21' Ti2 C22 16.9(6) . .
C21' Ti2 C22 45.9(10) 6_565 .
C21 Ti2 C22 33.8(3) . .
N1 Ti2 C22 120.0(3) . 6_565
N12 Ti2 C22 96.5(3) 6_565 6_565
N12 Ti2 C22 148.7(2) . 6_565
C21' Ti2 C22 45.9(10) . 6_565
C21' Ti2 C22 16.9(6) 6_565 6_565
C21 Ti2 C22 33.8(3) . 6_565
C22 Ti2 C22 56.9(4) . 6_565
N1 Ti2 C22' 136.9(7) . .
N12 Ti2 C22' 136.3(7) 6_565 .
N12 Ti2 C22' 89.4(9) . .
C21' Ti2 C22' 33.2(12) . .
C21' Ti2 C22' 54.6(15) 6_565 .
C21 Ti2 C22' 47.6(8) . .
C22 Ti2 C22' 18.6(6) . .
C22 Ti2 C22' 60.1(8) 6_565 .
N1 Ti2 C22' 136.9(7) . 6_565
N12 Ti2 C22' 89.4(9) 6_565 6_565
N12 Ti2 C22' 136.3(7) . 6_565
C21' Ti2 C22' 54.6(15) . 6_565
C21' Ti2 C22' 33.2(12) 6_565 6_565
C21 Ti2 C22' 47.6(8) . 6_565
C22 Ti2 C22' 60.1(8) . 6_565
C22 Ti2 C22' 18.6(6) 6_565 6_565
C22' Ti2 C22' 56.3(17) . 6_565
N1 Ti2 C23 154.5(3) . .
N12 Ti2 C23 118.9(3) 6_565 .
N12 Ti2 C23 91.0(2) . .
C21' Ti2 C23 46.5(10) . .
C21' Ti2 C23 58.4(11) 6_565 .
C21 Ti2 C23 57.2(3) . .
C22 Ti2 C23 35.1(4) . .
C22 Ti2 C23 57.8(3) 6_565 .
C22' Ti2 C23 17.6(6) . .
C22' Ti2 C23 47.9(8) 6_565 .
N1 Ti2 C23 154.5(3) . 6_565
N12 Ti2 C23 91.0(2) 6_565 6_565
N12 Ti2 C23 118.9(3) . 6_565
C21' Ti2 C23 58.4(11) . 6_565
C21' Ti2 C23 46.5(10) 6_565 6_565
C21 Ti2 C23 57.2(3) . 6_565
C22 Ti2 C23 57.8(3) . 6_565
C22 Ti2 C23 35.1(4) 6_565 6_565
C22' Ti2 C23 47.9(8) . 6_565
C22' Ti2 C23 17.6(6) 6_565 6_565
C23 Ti2 C23 34.9(5) . 6_565

loop_
_geom_bond_atom_site_label_1
_geom_bond_atom_site_label_2
_geom_bond_distance
_geom_bond_site_symmetry_2
C1 C1 1.317(14) 6_565
C1 C2 1.410(11) .
C1 Cu1 2.263(6) .
C2 C3 1.317(11) .
C3 C2 1.317(11) 6_565
C11 C15 1.406(7) .
C11 C12 1.412(7) .
C11 C16 1.528(7) .
C11 Ti1 2.393(4) .
C12 C13 1.417(7) .
C12 C17 1.508(8) .
C12 Ti1 2.371(4) .
C13 C14 1.435(8) .
C13 C18 1.518(8) .
C13 Ti1 2.350(4) .
C14 C15 1.413(8) .
C14 C19 1.534(8) .
C14 Ti1 2.376(4) .
C15 C20 1.505(8) .
C15 Ti1 2.407(4) .
C21 C22 1.376(14) .
C21 C22 1.376(14) 6_565
C21 C24 1.537(18) .
C21 Ti2 2.365(10) .
C22 C23 1.438(15) .
C22 C25 1.489(11) .
C22 Ti2 2.375(6) .
C23 C23 1.431(19) 6_565
C23 C26 1.487(14) .
C23 Ti2 2.390(7) .
C21' C21' 1.26(7) 6_565
C21' C22' 1.34(5) .
C21' C24' 1.51(6) .
C21' Ti2 2.30(4) .
C22' C23' 1.36(5) .
C22' C25' 1.59(4) .
C22' Ti2 2.39(3) .
C23' C22' 1.36(5) 6_565
C23' C26' 1.65(6) .
C23' Ti2 2.39(4) .
Cu1 N12 2.137(4) 6_565
Cu1 N12 2.137(4) .
Cu1 N11 2.156(5) .
Cu1 C1 2.263(6) 6_565
Cu1 Ti2 2.7267(12) .
Cu1 Ti1 2.7378(10) 6_565
Cu1 Ti1 2.7378(10) .
N1 Ti2 1.939(4) .
N1 Ti1 1.942(3) .
N1 Ti1 1.942(3) 6_565
N11 Ti1 1.956(4) 6_565
N11 Ti1 1.956(4) .
N12 Ti2 1.948(3) .
N12 Ti1 1.957(4) .
Ti1 Ti1 2.8398(14) 6_565
Ti1 Ti2 2.8400(10) .
Ti2 N12 1.948(3) 6_565
Ti2 C21' 2.30(4) 6_565
Ti2 C22 2.375(6) 6_565
Ti2 C22' 2.39(3) 6_565
Ti2 C23 2.390(7) 6_565
